data_4306245
loop_
_publ_author_name
'Victor I. Ovcharenko'
'Galina V. Romanenko'
'Ksenia Yu. Maryunina'
'Artem S. Bogomyakov'
'Elena V. Gorelik'

_publ_section_title
;
Thermally Induced Magnetic Anomalies in Solvates of the
Bis(hexafluoroacetylacetonate)copper(II) Complex with Pyrazolyl-Substituted
Nitronyl Nitroxide
;
_journal_name_full 'Inorganic Chemistry'
_journal_page_first 9537
_journal_page_last 9552
_journal_paper_doi 10.1021/ic8011074
_journal_volume 47
_journal_year 2008
_chemical_formula_sum 'C28 H33 Cu F12 N4 O6'
_chemical_formula_weight 813.12
_chemical_name_systematic
; 
 catena-(bis(m2-4,4,5,5-Tetramethyl-2-
 (1-butylpyrazole-4-yl)-4,5-dihydro-1H-
 imidazol-3-oxide-1-oxyl)-tetrakis(1,
 1,1,5,5,5-hexafluoropentan-2,4-
 dionato)-di-copper(ii)) octene solvate
;
_space_group_IT_number 2
_symmetry_cell_setting triclinic
_symmetry_space_group_name_Hall '-P 1'
_symmetry_space_group_name_H-M 'P -1'
_atom_sites_solution_hydrogens geom
_atom_sites_solution_primary direct
_atom_sites_solution_secondary difmap
_audit_creation_method SHELXL-97
_cell_angle_alpha 76.269(3)
_cell_angle_beta 64.781(2)
_cell_angle_gamma 83.539(2)
_cell_formula_units_Z 2
_cell_length_a 10.7447(18)
_cell_length_b 13.228(2)
_cell_length_c 13.522(2)
_cell_measurement_reflns_used 5163
_cell_measurement_temperature 140(2)
_cell_measurement_theta_max 23.04
_cell_measurement_theta_min 2.37
_cell_volume 1688.9(5)
_computing_cell_refinement 'Bruker SMART'
_computing_data_collection 'Bruker SMART'
_computing_data_reduction 'Bruker SAINT'
_computing_molecular_graphics 'Bruker SHELXTL'
_computing_publication_material 'Bruker SHELXTL'
_computing_structure_refinement 'SHELXL-97 (Sheldrick, 1997)'
_computing_structure_solution 'SHELXS-97 (Sheldrick, 1990)'
_diffrn_ambient_temperature 140(2)
_diffrn_measured_fraction_theta_full 0.980
_diffrn_measured_fraction_theta_max 0.980
_diffrn_measurement_device_type 'CCD area detector'
_diffrn_measurement_method 'phi and omega scans'
_diffrn_radiation_monochromator graphite
_diffrn_radiation_source 'fine-focus sealed tube'
_diffrn_radiation_type MoK\a
_diffrn_radiation_wavelength 0.71073
_diffrn_reflns_av_R_equivalents 0.0862
_diffrn_reflns_av_sigmaI/netI 0.0731
_diffrn_reflns_limit_h_max 11
_diffrn_reflns_limit_h_min -11
_diffrn_reflns_limit_k_max 14
_diffrn_reflns_limit_k_min -14
_diffrn_reflns_limit_l_max 14
_diffrn_reflns_limit_l_min -14
_diffrn_reflns_number 12899
_diffrn_reflns_theta_full 23.28
_diffrn_reflns_theta_max 23.28
_diffrn_reflns_theta_min 2.07
_exptl_absorpt_coefficient_mu 0.760
_exptl_absorpt_correction_type none
_exptl_crystal_density_diffrn 1.599
_exptl_crystal_density_method 'not measured'
_exptl_crystal_F_000 828
_refine_diff_density_max 0.625
_refine_diff_density_min -0.398
_refine_diff_density_rms 0.063
_refine_ls_extinction_method none
_refine_ls_goodness_of_fit_ref 0.965
_refine_ls_hydrogen_treatment constr
_refine_ls_matrix_type full
_refine_ls_number_parameters 580
_refine_ls_number_reflns 4758
_refine_ls_number_restraints 11
_refine_ls_restrained_S_all 1.010
_refine_ls_R_factor_all 0.0560
_refine_ls_R_factor_gt 0.0453
_refine_ls_shift/su_max 0.529
_refine_ls_shift/su_mean 0.040
_refine_ls_weighting_details 'calc w=1/[\s^2^(Fo^2^)+(0.0833P)^2^+0.6852P] where P=(Fo^2^+2Fc^2^)/3'
_refine_ls_weighting_scheme calc
_refine_ls_wR_factor_gt 0.1287
_refine_ls_wR_factor_ref 0.1357
_reflns_number_gt 3813
_reflns_number_total 4758
_reflns_threshold_expression >2sigma(I)
_cod_data_source_file ic8011074_si_001_45.cif
_cod_data_source_block c8en140
_cod_depositor_comments
;
The following automatic conversions were performed:
'_symmetry_cell_setting' value 'Triclinic' changed to 'triclinic'
according to '/home/saulius/struct/CIF-dictionaries/cif_core.dic'
dictionary named 'cif_core.dic' version 2.4.1 from 2010-06-29.

Automatic conversion script
Id: cif_fix_enum 1527 2010-12-29 10:47:43Z saulius 
;
_cod_database_code 4306245

loop_
_symmetry_equiv_pos_as_xyz
'x, y, z'
'-x, -y, -z'

loop_
_atom_site_label
_atom_site_type_symbol
_atom_site_fract_x
_atom_site_fract_y
_atom_site_fract_z
_atom_site_U_iso_or_equiv
_atom_site_adp_type
_atom_site_occupancy
_atom_site_symmetry_multiplicity
_atom_site_calc_flag
_atom_site_refinement_flags
_atom_site_disorder_assembly
_atom_site_disorder_group
Cu1 Cu 0.0000 0.0000 0.0000 0.03129(17) Uani 1 2 d S . .
O1 O 0.1033(2) -0.12555(17) 0.02854(19) 0.0366(6) Uani 1 1 d . . .
C1 C 0.2801(4) -0.2434(3) 0.0204(4) 0.0461(10) Uani 1 1 d . . .
F1 F 0.2405(12) -0.2802(9) 0.1190(10) 0.103(5) Uani 0.50 1 d P . .
F2 F 0.2518(13) -0.2991(10) -0.0209(12) 0.110(4) Uani 0.50 1 d P . .
F3 F 0.4141(2) -0.25342(18) -0.0181(3) 0.0753(8) Uani 1 1 d . . .
F1A F 0.2188(10) -0.2868(8) 0.1332(9) 0.056(3) Uani 0.50 1 d P . .
F2A F 0.2336(9) -0.3056(8) -0.0316(8) 0.053(2) Uani 0.50 1 d P . .
C2 C 0.2305(4) -0.1329(3) -0.0045(3) 0.0371(8) Uani 1 1 d . . .
C3 C 0.3253(4) -0.0563(3) -0.0584(3) 0.0434(9) Uani 1 1 d . . .
H3A H 0.4200 -0.0741 -0.0799 0.052 Uiso 1 1 calc R . .
C4 C 0.2877(4) 0.0467(3) -0.0828(3) 0.0401(9) Uani 1 1 d . . .
C5 C 0.3995(5) 0.1263(3) -0.1469(4) 0.0583(12) Uani 1 1 d . . .
F4 F 0.3878(9) 0.1759(8) -0.2440(9) 0.091(3) Uani 0.50 1 d P . .
F5 F 0.5228(10) 0.0904(8) -0.1743(12) 0.115(7) Uani 0.50 1 d P . .
F6 F 0.3865(13) 0.1994(9) -0.1150(13) 0.118(5) Uani 0.50 1 d P . .
F4A F 0.4403(13) 0.1371(9) -0.2478(8) 0.119(5) Uani 0.50 1 d P . .
F5A F 0.5072(11) 0.0998(10) -0.1240(13) 0.105(4) Uani 0.50 1 d P . .
F6A F 0.3628(10) 0.2159(7) -0.0973(9) 0.059(2) Uani 0.50 1 d P . .
O2 O 0.1703(2) 0.08444(18) -0.0598(2) 0.0400(6) Uani 1 1 d . . .
Cu2 Cu 0.0000 -0.5000 0.5000 0.03989(19) Uani 1 2 d S . .
O3 O 0.1546(2) -0.43918(18) 0.4987(2) 0.0393(6) Uani 1 1 d . . .
C6 C 0.3674(4) -0.3693(3) 0.4394(4) 0.0494(11) Uani 1 1 d . . .
F7 F 0.4944(10) -0.3696(9) 0.3756(9) 0.060(3) Uani 0.50 1 d P . .
F8 F 0.3620(10) -0.4024(9) 0.5421(10) 0.080(3) Uani 0.50 1 d P . .
F9 F 0.3262(2) -0.27440(19) 0.4459(3) 0.0790(8) Uani 1 1 d . . .
F7A F 0.3891(11) -0.4262(9) 0.5226(11) 0.083(4) Uani 0.50 1 d P . .
F9A F 0.4913(11) -0.3619(11) 0.3468(10) 0.073(4) Uani 0.50 1 d P . .
C7 C 0.2698(3) -0.4269(3) 0.4183(3) 0.0393(9) Uani 1 1 d . . .
C8 C 0.3135(4) -0.4575(3) 0.3192(3) 0.0465(10) Uani 1 1 d . . .
H8A H 0.4032 -0.4393 0.2634 0.056 Uiso 1 1 calc R . .
C9 C 0.2314(4) -0.5142(3) 0.2974(3) 0.0443(10) Uani 1 1 d . . .
C10 C 0.2893(4) -0.5472(3) 0.1864(4) 0.0594(12) Uani 1 1 d . . .
F10 F 0.3513(10) -0.6442(8) 0.2057(8) 0.087(3) Uani 0.50 1 d P . .
F11 F 0.3941(3) -0.4945(2) 0.1107(2) 0.0851(9) Uani 1 1 d . . .
F12 F 0.2001(10) -0.5618(8) 0.1555(8) 0.102(4) Uani 0.50 1 d P . .
F11A F 0.2003(12) -0.5163(7) 0.1356(9) 0.082(3) Uani 0.50 1 d P . .
F12A F 0.3012(9) -0.6437(6) 0.1907(8) 0.062(2) Uani 0.50 1 d P . .
O4 O 0.1123(2) -0.54513(17) 0.3601(2) 0.0411(6) Uani 1 1 d . . .
O01 O -0.0881(2) 0.01869(18) 0.1780(2) 0.0432(6) Uani 1 1 d . . .
N1 N -0.0147(3) 0.0269(2) 0.2303(3) 0.0370(7) Uani 1 1 d . . .
C01 C 0.0078(4) 0.1299(3) 0.2468(3) 0.0414(9) Uani 1 1 d . . .
C02 C 0.0407(4) 0.2114(3) 0.1412(3) 0.0499(10) Uani 1 1 d . . .
H02A H -0.0396 0.2237 0.1232 0.075 Uiso 1 1 calc R . .
H02B H 0.1185 0.1876 0.0798 0.075 Uiso 1 1 calc R . .
H02C H 0.0648 0.2763 0.1515 0.075 Uiso 1 1 calc R . .
C03 C -0.1259(4) 0.1571(3) 0.3390(4) 0.0554(11) Uani 1 1 d . . .
H03A H -0.1971 0.1746 0.3103 0.083 Uiso 1 1 calc R . .
H03B H -0.1114 0.2169 0.3638 0.083 Uiso 1 1 calc R . .
H03C H -0.1553 0.0974 0.4022 0.083 Uiso 1 1 calc R . .
C04 C 0.1254(4) 0.1001(3) 0.2850(3) 0.0394(9) Uani 1 1 d . . .
C05 C 0.2681(4) 0.1079(3) 0.1892(3) 0.0459(10) Uani 1 1 d . . .
H05A H 0.3377 0.0891 0.2196 0.069 Uiso 1 1 calc R . .
H05B H 0.2831 0.1794 0.1452 0.069 Uiso 1 1 calc R . .
H05C H 0.2755 0.0604 0.1414 0.069 Uiso 1 1 calc R . .
C06 C 0.1202(4) 0.1527(3) 0.3734(3) 0.0510(10) Uani 1 1 d . . .
H06A H 0.1986 0.1293 0.3924 0.077 Uiso 1 1 calc R . .
H06B H 0.0343 0.1349 0.4402 0.077 Uiso 1 1 calc R . .
H06C H 0.1241 0.2282 0.3454 0.077 Uiso 1 1 calc R . .
N2 N 0.1011(3) -0.0132(2) 0.3315(2) 0.0371(7) Uani 1 1 d . . .
O02 O 0.1588(2) -0.06637(19) 0.3913(2) 0.0449(6) Uani 1 1 d . . .
C07 C 0.0263(3) -0.0516(3) 0.2910(3) 0.0362(8) Uani 1 1 d . . .
C08 C -0.0052(3) -0.1582(2) 0.3128(3) 0.0333(8) Uani 1 1 d . . .
C09 C 0.0312(3) -0.2435(3) 0.3783(3) 0.0358(8) Uani 1 1 d . . .
H09A H 0.0863 -0.2395 0.4165 0.043 Uiso 1 1 calc R . .
N3 N -0.0200(3) -0.3304(2) 0.3809(2) 0.0391(7) Uani 1 1 d . . .
N4 N -0.0881(3) -0.3017(2) 0.3143(3) 0.0400(7) Uani 1 1 d . . .
C041 C -0.1548(4) -0.3786(3) 0.2934(4) 0.0539(11) Uani 1 1 d . . .
H04A H -0.1375 -0.4483 0.3327 0.065 Uiso 1 1 calc R . .
H04B H -0.2554 -0.3654 0.3261 0.065 Uiso 1 1 calc R . .
C042 C -0.1113(6) -0.3801(5) 0.1786(5) 0.100(2) Uani 1 1 d D . .
H04C H -0.0104 -0.3713 0.1384 0.120 Uiso 1 1 calc R . .
H04D H -0.1565 -0.3229 0.1434 0.120 Uiso 1 1 calc R . .
C043 C -0.1586(9) -0.5031(10) 0.1730(7) 0.197(6) Uani 1 1 d D . .
H04E H -0.0820 -0.5425 0.1249 0.237 Uiso 1 1 calc R . .
H04F H -0.2119 -0.5474 0.2470 0.237 Uiso 1 1 calc R . .
C044 C -0.2275(11) -0.4527(6) 0.1281(12) 0.209(6) Uani 1 1 d D . .
H04G H -0.2758 -0.4995 0.1103 0.314 Uiso 1 1 calc R . .
H04H H -0.1681 -0.4067 0.0591 0.314 Uiso 1 1 calc R . .
H04I H -0.2948 -0.4109 0.1783 0.314 Uiso 1 1 calc R . .
C010 C -0.0823(3) -0.2008(3) 0.2736(3) 0.0410(9) Uani 1 1 d . . .
H01A H -0.1238 -0.1638 0.2257 0.049 Uiso 1 1 calc R . .
C1S C 0.4748(17) 0.2264(13) 0.3490(16) 0.135(6) Uani 0.50 1 d PD . .
C2S C 0.3904(19) 0.2624(13) 0.4455(18) 0.119(6) Uani 0.50 1 d PD . .
C3S C 0.4908(17) 0.1066(12) 0.3841(15) 0.196(9) Uani 0.50 1 d PD . .
C4S C 0.468(2) 0.0587(19) 0.504(2) 0.35(2) Uani 0.50 1 d PD . .
C5S C 0.4860(17) -0.0563(15) 0.502(2) 0.220(15) Uani 0.50 1 d PD . .
C6S C 0.6256(16) -0.1025(19) 0.484(2) 0.210(11) Uani 0.50 1 d PD . .
C7S C 0.586(2) -0.2181(18) 0.530(2) 0.35(3) Uani 0.50 1 d PD . .
C8S C 0.4865(17) -0.2711(19) 0.6535(19) 0.235(11) Uani 0.50 1 d PD . .

loop_
_atom_site_aniso_label
_atom_site_aniso_U_11
_atom_site_aniso_U_22
_atom_site_aniso_U_33
_atom_site_aniso_U_23
_atom_site_aniso_U_13
_atom_site_aniso_U_12
Cu1 0.0291(3) 0.0275(3) 0.0367(4) -0.0013(3) -0.0152(3) -0.0036(2)
O1 0.0355(13) 0.0347(13) 0.0366(14) -0.0020(11) -0.0148(11) -0.0010(10)
C1 0.043(2) 0.038(2) 0.054(3) -0.010(2) -0.0179(19) 0.0008(17)
F1 0.116(7) 0.065(6) 0.049(6) 0.027(4) 0.008(5) 0.051(5)
F2 0.153(6) 0.058(5) 0.192(9) -0.051(5) -0.134(6) 0.028(5)
F3 0.0403(13) 0.0459(14) 0.116(2) -0.0032(14) -0.0198(14) 0.0103(11)
F1A 0.058(4) 0.046(5) 0.049(5) 0.000(4) -0.013(4) 0.006(3)
F2A 0.073(4) 0.034(4) 0.072(4) -0.029(3) -0.041(3) 0.005(3)
C2 0.039(2) 0.039(2) 0.033(2) -0.0091(16) -0.0141(16) 0.0019(16)
C3 0.0328(18) 0.040(2) 0.052(2) -0.0078(18) -0.0133(17) 0.0004(16)
C4 0.043(2) 0.042(2) 0.037(2) -0.0087(17) -0.0176(17) -0.0032(17)
C5 0.055(3) 0.042(3) 0.072(3) -0.009(2) -0.022(2) -0.003(2)
F4 0.079(4) 0.086(6) 0.086(6) 0.042(5) -0.035(4) -0.038(4)
F5 0.029(3) 0.038(4) 0.208(14) -0.007(6) 0.009(6) -0.002(3)
F6 0.090(7) 0.061(5) 0.183(10) -0.077(6) -0.007(6) -0.012(5)
F4A 0.159(11) 0.119(9) 0.051(5) 0.001(5) -0.008(6) -0.085(8)
F5A 0.050(5) 0.069(6) 0.186(11) -0.015(6) -0.044(6) -0.013(4)
F6A 0.053(4) 0.029(3) 0.089(5) -0.024(4) -0.018(3) -0.003(3)
O2 0.0418(14) 0.0355(13) 0.0441(15) -0.0077(11) -0.0203(12) 0.0029(11)
Cu2 0.0269(3) 0.0356(4) 0.0484(4) -0.0107(3) -0.0044(3) -0.0087(2)
O3 0.0306(12) 0.0322(13) 0.0482(16) -0.0047(11) -0.0099(12) -0.0090(10)
C6 0.030(2) 0.040(2) 0.067(3) -0.003(2) -0.011(2) -0.0109(17)
F7 0.030(3) 0.075(5) 0.076(6) -0.033(4) -0.014(3) -0.006(3)
F8 0.080(5) 0.100(7) 0.067(5) 0.006(5) -0.034(4) -0.058(5)
F9 0.0548(14) 0.0550(16) 0.139(3) -0.0431(16) -0.0389(15) -0.0034(12)
F7A 0.082(5) 0.067(5) 0.117(9) 0.014(5) -0.070(5) -0.021(4)
F9A 0.040(4) 0.097(6) 0.071(6) -0.017(4) -0.005(4) -0.038(4)
C7 0.0296(18) 0.0255(18) 0.055(3) 0.0005(17) -0.0133(18) -0.0039(15)
C8 0.0291(18) 0.036(2) 0.057(3) -0.0058(19) -0.0011(18) -0.0084(16)
C9 0.039(2) 0.0255(18) 0.054(2) -0.0056(17) -0.0078(18) -0.0007(16)
C10 0.053(3) 0.042(3) 0.060(3) -0.013(2) 0.003(2) -0.014(2)
F10 0.110(7) 0.060(4) 0.072(5) -0.032(3) -0.015(5) 0.014(5)
F11 0.0833(18) 0.0741(18) 0.0599(18) -0.0188(15) 0.0164(15) -0.0340(15)
F12 0.070(5) 0.166(10) 0.064(5) -0.057(6) 0.006(4) -0.046(6)
F11A 0.111(6) 0.067(5) 0.073(5) -0.014(4) -0.044(4) 0.005(4)
F12A 0.084(5) 0.029(3) 0.059(4) -0.010(3) -0.016(4) 0.000(3)
O4 0.0321(13) 0.0309(13) 0.0480(16) -0.0058(11) -0.0047(12) -0.0072(10)
O01 0.0387(13) 0.0383(14) 0.0539(17) -0.0017(12) -0.0236(12) -0.0045(11)
N1 0.0352(15) 0.0278(15) 0.0471(19) -0.0028(14) -0.0179(14) -0.0042(12)
C01 0.045(2) 0.0254(18) 0.045(2) -0.0042(16) -0.0112(17) -0.0024(15)
C02 0.064(2) 0.030(2) 0.052(3) -0.0056(18) -0.020(2) -0.0062(18)
C03 0.047(2) 0.044(2) 0.063(3) -0.009(2) -0.014(2) 0.0062(18)
C04 0.0415(19) 0.0284(19) 0.044(2) -0.0064(16) -0.0121(17) -0.0077(15)
C05 0.044(2) 0.040(2) 0.045(2) -0.0101(18) -0.0074(18) -0.0126(17)
C06 0.054(2) 0.045(2) 0.049(2) -0.0156(19) -0.0110(19) -0.0132(18)
N2 0.0355(15) 0.0321(16) 0.0426(18) -0.0069(14) -0.0149(14) -0.0042(13)
O02 0.0466(14) 0.0439(15) 0.0475(16) -0.0050(12) -0.0243(12) -0.0034(12)
C07 0.0318(17) 0.0319(19) 0.041(2) -0.0043(16) -0.0124(16) -0.0039(15)
C08 0.0308(17) 0.0281(18) 0.038(2) -0.0038(15) -0.0121(15) -0.0031(14)
C09 0.0338(17) 0.0328(19) 0.040(2) -0.0093(16) -0.0136(16) -0.0007(15)
N3 0.0399(16) 0.0316(16) 0.0412(18) -0.0043(14) -0.0131(14) -0.0050(13)
N4 0.0433(16) 0.0303(17) 0.0445(19) -0.0002(14) -0.0173(15) -0.0131(13)
C041 0.057(2) 0.043(2) 0.064(3) -0.005(2) -0.024(2) -0.0207(19)
C042 0.117(4) 0.110(4) 0.091(4) -0.039(4) -0.037(4) -0.055(4)
C043 0.134(7) 0.378(17) 0.101(6) -0.068(9) -0.038(5) -0.091(9)
C044 0.190(10) 0.070(5) 0.337(18) -0.029(7) -0.096(11) 0.030(6)
C010 0.0383(19) 0.036(2) 0.045(2) 0.0022(17) -0.0170(17) -0.0071(16)
C1S 0.115(10) 0.174(16) 0.187(15) -0.085(13) -0.104(11) -0.006(11)
C2S 0.123(11) 0.139(12) 0.142(14) -0.080(10) -0.085(11) 0.048(10)
C3S 0.130(12) 0.30(2) 0.29(2) -0.22(2) -0.147(14) 0.102(14)
C4S 0.121(13) 0.49(5) 0.69(5) -0.45(4) -0.25(2) 0.11(2)
C5S 0.083(13) 0.19(2) 0.27(3) -0.10(3) 0.067(16) -0.015(14)
C6S 0.070(10) 0.39(4) 0.17(2) -0.07(2) -0.032(12) -0.015(16)
C7S 0.18(2) 0.76(8) 0.12(2) -0.11(3) 0.012(18) -0.30(4)
C8S 0.143(13) 0.36(3) 0.40(2) -0.33(2) -0.201(15) 0.141(15)

loop_
_atom_type_symbol
_atom_type_description
_atom_type_scat_dispersion_real
_atom_type_scat_dispersion_imag
_atom_type_scat_source
C C 0.0033 0.0016 'International Tables Vol C Tables 4.2.6.8 and 6.1.1.4'
H H 0.0000 0.0000 'International Tables Vol C Tables 4.2.6.8 and 6.1.1.4'
N N 0.0061 0.0033 'International Tables Vol C Tables 4.2.6.8 and 6.1.1.4'
O O 0.0106 0.0060 'International Tables Vol C Tables 4.2.6.8 and 6.1.1.4'
F F 0.0171 0.0103 'International Tables Vol C Tables 4.2.6.8 and 6.1.1.4'
Cu Cu 0.3201 1.2651 'International Tables Vol C Tables 4.2.6.8 and 6.1.1.4'

loop_
_geom_angle_atom_site_label_1
_geom_angle_atom_site_label_2
_geom_angle_atom_site_label_3
_geom_angle
_geom_angle_site_symmetry_1
_geom_angle_site_symmetry_3
_geom_angle_publ_flag
O1 Cu1 O1 180.0 2 . ?
O1 Cu1 O2 90.01(9) 2 . ?
O1 Cu1 O2 89.99(9) . . ?
O1 Cu1 O2 89.99(9) 2 2 ?
O1 Cu1 O2 90.01(9) . 2 ?
O2 Cu1 O2 180.0 . 2 ?
O1 Cu1 O01 86.48(9) 2 . ?
O1 Cu1 O01 93.52(9) . . ?
O2 Cu1 O01 98.66(9) . . ?
O2 Cu1 O01 81.34(9) 2 . ?
O1 Cu1 O01 93.52(9) 2 2 ?
O1 Cu1 O01 86.48(9) . 2 ?
O2 Cu1 O01 81.35(9) . 2 ?
O2 Cu1 O01 98.65(9) 2 2 ?
O01 Cu1 O01 180.0 . 2 ?
C2 O1 Cu1 125.9(2) . . ?
F2 C1 F1 108.6(10) . . ?
F2 C1 F3 102.6(7) . . ?
F1 C1 F3 104.2(7) . . ?
F2 C1 F1A 104.0(8) . . ?
F1 C1 F1A 7.3(10) . . ?
F3 C1 F1A 111.0(5) . . ?
F2 C1 F2A 5.8(10) . . ?
F1 C1 F2A 109.9(8) . . ?
F3 C1 F2A 107.4(5) . . ?
F1A C1 F2A 104.7(6) . . ?
F2 C1 C2 113.5(7) . . ?
F1 C1 C2 113.1(6) . . ?
F3 C1 C2 113.9(3) . . ?
F1A C1 C2 111.2(5) . . ?
F2A C1 C2 108.1(5) . . ?
O1 C2 C3 128.6(3) . . ?
O1 C2 C1 113.0(3) . . ?
C3 C2 C1 118.4(3) . . ?
O1 C2 Cu1 33.45(15) . . ?
C3 C2 Cu1 95.3(2) . . ?
C1 C2 Cu1 146.1(3) . . ?
C2 C3 C4 121.8(3) . . ?
O2 C4 C3 128.2(3) . . ?
O2 C4 C5 113.4(3) . . ?
C3 C4 C5 118.4(3) . . ?
O2 C4 Cu1 35.08(16) . . ?
C3 C4 Cu1 93.5(2) . . ?
C5 C4 Cu1 147.4(3) . . ?
F6 C5 F4A 116.1(10) . . ?
F6 C5 F5A 90.2(11) . . ?
F4A C5 F5A 106.5(9) . . ?
F6 C5 F5 111.2(10) . . ?
F4A C5 F5 78.3(9) . . ?
F5A C5 F5 29.7(11) . . ?
F6 C5 F4 94.3(10) . . ?
F4A C5 F4 31.2(7) . . ?
F5A C5 F4 131.8(8) . . ?
F5 C5 F4 107.2(8) . . ?
F6 C5 F6A 8.1(9) . . ?
F4A C5 F6A 119.9(8) . . ?
F5A C5 F6A 95.6(8) . . ?
F5 C5 F6A 118.4(8) . . ?
F4 C5 F6A 95.2(7) . . ?
F6 C5 C4 117.2(7) . . ?
F4A C5 C4 112.5(6) . . ?
F5A C5 C4 111.5(6) . . ?
F5 C5 C4 115.6(6) . . ?
F4 C5 C4 108.7(6) . . ?
F6A C5 C4 109.4(5) . . ?
F4A F4 C5 62.5(14) . . ?
F5A F5 C5 77.7(16) . . ?
F5A F5 F4A 124(2) . . ?
C5 F5 F4A 49.1(6) . . ?
C5 F6 F5A 49.3(7) . . ?
F4 F4A C5 86.3(17) . . ?
F4 F4A F5 134(2) . . ?
C5 F4A F5 52.6(6) . . ?
F5 F5A C5 73(2) . . ?
F5 F5A F6 103(2) . . ?
C5 F5A F6 40.4(7) . . ?
C4 O2 Cu1 124.1(2) . . ?
O3 Cu2 O3 179.999(1) . 2_546 ?
O3 Cu2 O4 92.33(10) . . ?
O3 Cu2 O4 87.67(10) 2_546 . ?
O3 Cu2 O4 87.67(10) . 2_546 ?
O3 Cu2 O4 92.33(10) 2_546 2_546 ?
O4 Cu2 O4 180.0 . 2_546 ?
O3 Cu2 N3 84.91(10) . . ?
O3 Cu2 N3 95.09(10) 2_546 . ?
O4 Cu2 N3 86.04(10) . . ?
O4 Cu2 N3 93.96(10) 2_546 . ?
O3 Cu2 N3 95.09(10) . 2_546 ?
O3 Cu2 N3 84.91(10) 2_546 2_546 ?
O4 Cu2 N3 93.96(10) . 2_546 ?
O4 Cu2 N3 86.04(10) 2_546 2_546 ?
N3 Cu2 N3 179.997(1) . 2_546 ?
C7 O3 Cu2 124.7(3) . . ?
F7 C6 F7A 91.5(8) . . ?
F7 C6 F9 109.0(6) . . ?
F7A C6 F9 117.1(7) . . ?
F7 C6 F8 104.6(8) . . ?
F7A C6 F8 19.9(9) . . ?
F9 C6 F8 98.2(6) . . ?
F7 C6 F9A 16.4(11) . . ?
F7A C6 F9A 106.9(8) . . ?
F9 C6 F9A 105.5(6) . . ?
F8 C6 F9A 120.9(8) . . ?
F7 C6 C7 118.8(7) . . ?
F7A C6 C7 108.1(7) . . ?
F9 C6 C7 111.4(3) . . ?
F8 C6 C7 112.8(6) . . ?
F9A C6 C7 107.3(7) . . ?
F7A F8 C6 75(3) . . ?
F8 F7A C6 85(3) . . ?
O3 C7 C8 128.2(3) . . ?
O3 C7 C6 112.3(4) . . ?
C8 C7 C6 119.5(3) . . ?
O3 C7 Cu2 33.95(16) . . ?
C8 C7 Cu2 94.3(2) . . ?
C6 C7 Cu2 146.1(3) . . ?
C7 C8 C9 122.0(3) . . ?
C7 C8 Cu2 60.74(19) . . ?
C9 C8 Cu2 61.5(2) . . ?
O4 C9 C8 127.8(4) . . ?
O4 C9 C10 113.7(4) . . ?
C8 C9 C10 118.5(3) . . ?
O4 C9 Cu2 35.06(17) . . ?
C8 C9 Cu2 93.2(2) . . ?
C10 C9 Cu2 148.1(3) . . ?
F12 C10 F12A 78.6(7) . . ?
F12 C10 F11 115.5(6) . . ?
F12A C10 F11 114.3(5) . . ?
F12 C10 F10 106.3(7) . . ?
F12A C10 F10 27.7(6) . . ?
F11 C10 F10 100.6(5) . . ?
F12 C10 F11A 25.7(6) . . ?
F12A C10 F11A 103.0(7) . . ?
F11 C10 F11A 97.7(6) . . ?
F10 C10 F11A 130.1(7) . . ?
F12 C10 C9 113.9(5) . . ?
F12A C10 C9 116.1(5) . . ?
F11 C10 C9 114.0(4) . . ?
F10 C10 C9 104.6(5) . . ?
F11A C10 C9 109.3(6) . . ?
F12A F10 C10 64.2(14) . . ?
F11A F12 C10 89(2) . . ?
F11A F12 F12A 137(3) . . ?
C10 F12 F12A 51.1(6) . . ?
F12 F11A C10 65(2) . . ?
F10 F12A C10 88.1(16) . . ?
F10 F12A F12 138.5(18) . . ?
C10 F12A F12 50.3(5) . . ?
C9 O4 Cu2 123.5(3) . . ?
N1 O01 Cu1 123.97(19) . . ?
O01 N1 C07 125.2(3) . . ?
O01 N1 C01 121.4(3) . . ?
C07 N1 C01 112.3(3) . . ?
O01 N1 Cu1 36.19(15) . . ?
C07 N1 Cu1 118.4(2) . . ?
C01 N1 Cu1 121.5(2) . . ?
N1 C01 C02 110.9(3) . . ?
N1 C01 C03 106.0(3) . . ?
C02 C01 C03 110.5(3) . . ?
N1 C01 C04 99.7(3) . . ?
C02 C01 C04 115.7(3) . . ?
C03 C01 C04 113.1(3) . . ?
N2 C04 C06 109.8(3) . . ?
N2 C04 C05 105.4(3) . . ?
C06 C04 C05 111.0(3) . . ?
N2 C04 C01 100.6(3) . . ?
C06 C04 C01 115.1(3) . . ?
C05 C04 C01 113.9(3) . . ?
O02 N2 C07 125.4(3) . . ?
O02 N2 C04 122.3(3) . . ?
C07 N2 C04 111.8(3) . . ?
N1 C07 N2 108.2(3) . . ?
N1 C07 C08 126.5(3) . . ?
N2 C07 C08 125.3(3) . . ?
C010 C08 C09 103.7(3) . . ?
C010 C08 C07 127.1(3) . . ?
C09 C08 C07 129.2(3) . . ?
N3 C09 C08 111.8(3) . . ?
C09 N3 N4 104.7(3) . . ?
C09 N3 Cu2 123.4(2) . . ?
N4 N3 Cu2 131.6(2) . . ?
C010 N4 N3 111.9(3) . . ?
C010 N4 C041 127.4(3) . . ?
N3 N4 C041 120.7(3) . . ?
C042 C041 N4 114.8(4) . . ?
C041 C042 C043 107.1(5) . . ?
C044 C043 C042 85.0(10) . . ?
N4 C010 C08 107.7(3) . . ?
C8S C1S C7S 85(2) 2_656 2_656 ?
C8S C1S C3S 132(3) 2_656 . ?
C7S C1S C3S 82.1(14) 2_656 . ?
C8S C1S C2S 76(2) 2_656 . ?
C7S C1S C2S 27.4(12) 2_656 . ?
C3S C1S C2S 107.3(15) . . ?
C7S C2S C8S 92(3) 2_656 2_656 ?
C7S C2S C1S 82(3) 2_656 . ?
C8S C2S C1S 30.8(8) 2_656 . ?
C6S C3S C5S 53.7(10) 2_656 2_656 ?
C6S C3S C4S 38.8(11) 2_656 . ?
C5S C3S C4S 16.3(9) 2_656 . ?
C6S C3S C1S 93.1(13) 2_656 . ?
C5S C3S C1S 120.2(15) 2_656 . ?
C4S C3S C1S 119.2(15) . . ?
C6S C3S C7S 48.9(8) 2_656 2_656 ?
C5S C3S C7S 78.5(12) 2_656 2_656 ?
C4S C3S C7S 73.0(14) . 2_656 ?
C1S C3S C7S 47.0(10) . 2_656 ?
C5S C4S C6S 152(7) 2_656 2_656 ?
C5S C4S C3S 96(5) 2_656 . ?
C6S C4S C3S 78.6(19) 2_656 . ?
C5S C4S C5S 84(6) 2_656 . ?
C6S C4S C5S 125(2) 2_656 . ?
C3S C4S C5S 101.4(14) . . ?
C5S C4S C4S 67(5) 2_656 2_656 ?
C6S C4S C4S 141(3) 2_656 2_656 ?
C3S C4S C4S 102(2) . 2_656 ?
C5S C4S C4S 16.3(11) . 2_656 ?
C4S C5S C6S 20(5) 2_656 . ?
C4S C5S C3S 67(5) 2_656 2_656 ?
C6S C5S C3S 64.5(13) . 2_656 ?
C4S C5S C5S 79(6) 2_656 2_656 ?
C6S C5S C5S 99(2) . 2_656 ?
C3S C5S C5S 95(3) 2_656 2_656 ?
C4S C5S C4S 96(6) 2_656 . ?
C6S C5S C4S 116(2) . . ?
C3S C5S C4S 102.4(19) 2_656 . ?
C5S C5S C4S 17.4(9) 2_656 . ?
C4S C6S C5S 8(2) 2_656 . ?
C4S C6S C3S 62.6(15) 2_656 2_656 ?
C5S C6S C3S 61.8(15) . 2_656 ?
C4S C6S C7S 107(2) 2_656 . ?
C5S C6S C7S 98.9(13) . . ?
C3S C6S C7S 76.1(16) 2_656 . ?
C2S C7S C1S 70(3) 2_656 2_656 ?
C2S C7S C6S 138(4) 2_656 . ?
C1S C7S C6S 103(2) 2_656 . ?
C2S C7S C8S 63(3) 2_656 . ?
C1S C7S C8S 27.9(8) 2_656 . ?
C6S C7S C8S 127(2) . . ?
C2S C7S C3S 117(4) 2_656 2_656 ?
C1S C7S C3S 50.9(11) 2_656 2_656 ?
C6S C7S C3S 55.0(13) . 2_656 ?
C8S C7S C3S 72.2(14) . 2_656 ?
C1S C8S C2S 73(2) 2_656 2_656 ?
C1S C8S C7S 67(3) 2_656 . ?
C2S C8S C7S 25.4(12) 2_656 . ?

loop_
_geom_bond_atom_site_label_1
_geom_bond_atom_site_label_2
_geom_bond_distance
_geom_bond_site_symmetry_2
_geom_bond_publ_flag
Cu1 O1 1.945(2) 2 ?
Cu1 O1 1.945(2) . ?
Cu1 O2 2.005(2) . ?
Cu1 O2 2.005(2) 2 ?
Cu1 O01 2.245(3) . ?
Cu1 O01 2.245(3) 2 ?
O1 C2 1.244(4) . ?
C1 F2 1.157(15) . ?
C1 F1 1.205(13) . ?
C1 F3 1.308(4) . ?
C1 F1A 1.380(11) . ?
C1 F2A 1.445(12) . ?
C1 C2 1.509(5) . ?
C2 C3 1.358(5) . ?
C3 C4 1.380(5) . ?
C4 O2 1.238(4) . ?
C4 C5 1.506(6) . ?
C5 F6 1.121(13) . ?
C5 F4A 1.219(11) . ?
C5 F5A 1.312(14) . ?
C5 F5 1.281(11) . ?
C5 F4 1.372(12) . ?
C5 F6A 1.435(11) . ?
F4 F4A 0.712(15) . ?
F5 F5A 0.67(3) . ?
F5 F4A 1.579(19) . ?
F6 F5A 1.729(17) . ?
Cu2 O3 1.917(2) . ?
Cu2 O3 1.917(2) 2_546 ?
Cu2 O4 1.954(2) . ?
Cu2 O4 1.954(2) 2_546 ?
Cu2 N3 2.479(3) . ?
Cu2 N3 2.479(3) 2_546 ?
O3 C7 1.247(4) . ?
C6 F7 1.267(9) . ?
C6 F7A 1.291(14) . ?
C6 F9 1.294(4) . ?
C6 F8 1.332(14) . ?
C6 F9A 1.379(11) . ?
C6 C7 1.516(5) . ?
F8 F7A 0.46(2) . ?
C7 C8 1.364(5) . ?
C8 C9 1.379(5) . ?
C9 O4 1.246(4) . ?
C9 C10 1.511(6) . ?
C10 F12 1.246(13) . ?
C10 F12A 1.258(10) . ?
C10 F11 1.288(5) . ?
C10 F10 1.397(11) . ?
C10 F11A 1.375(13) . ?
F10 F12A 0.650(13) . ?
F12 F11A 0.597(14) . ?
F12 F12A 1.586(14) . ?
O01 N1 1.291(4) . ?
N1 C07 1.322(4) . ?
N1 C01 1.492(5) . ?
C01 C02 1.502(5) . ?
C01 C03 1.522(5) . ?
C01 C04 1.538(5) . ?
C04 N2 1.487(4) . ?
C04 C06 1.498(5) . ?
C04 C05 1.523(5) . ?
N2 O02 1.261(4) . ?
N2 C07 1.343(5) . ?
C07 C08 1.419(5) . ?
C08 C010 1.381(5) . ?
C08 C09 1.389(5) . ?
C09 N3 1.316(4) . ?
N3 N4 1.352(4) . ?
N4 C010 1.314(4) . ?
N4 C041 1.451(5) . ?
C041 C042 1.422(7) . ?
C042 C043 1.785(11) . ?
C043 C044 1.200(10) . ?
C1S C8S 0.75(2) 2_656 ?
C1S C7S 1.47(3) 2_656 ?
C1S C3S 1.555(16) . ?
C1S C2S 1.39(2) . ?
C2S C7S 0.68(3) 2_656 ?
C2S C8S 1.42(3) 2_656 ?
C3S C6S 1.68(3) 2_656 ?
C3S C5S 1.64(4) 2_656 ?
C3S C4S 1.52(2) . ?
C3S C7S 1.99(3) 2_656 ?
C4S C5S 0.46(3) 2_656 ?
C4S C6S 1.07(3) 2_656 ?
C4S C5S 1.517(17) . ?
C4S C4S 1.63(5) 2_656 ?
C5S C4S 0.46(3) 2_656 ?
C5S C6S 1.496(17) . ?
C5S C3S 1.64(4) 2_656 ?
C5S C5S 1.54(5) 2_656 ?
C6S C4S 1.07(3) 2_656 ?
C6S C3S 1.68(3) 2_656 ?
C6S C7S 1.541(19) . ?
C7S C2S 0.68(3) 2_656 ?
C7S C1S 1.47(3) 2_656 ?
C7S C8S 1.591(19) . ?
C7S C3S 1.99(3) 2_656 ?
C8S C1S 0.75(2) 2_656 ?
C8S C2S 1.42(3) 2_656 ?
